data_4345957
loop_
_publ_author_name
'Reger, Daniel L.'
'Pascui, Andrea E.'
'Foley, Elizabeth A.'
'Smith, Mark D.'
'Jezierska, Julia'
'Wojciechowska, Agnieszka'
'Stoian, Sebastian A.'
'Ozarowski, Andrew'

_publ_section_title
;
 Dinuclear Metallacycles with Single M-X-M Bridges (X = Cl(-), Br(-); M =
 Fe(II), Co(II), Ni(II), Cu(II), Zn(II), Cd(II)): Strong Antiferromagnetic
 Superexchange Interactions.
;
_journal_name_full 'Inorganic chemistry'
_journal_paper_doi 10.1021/acs.inorgchem.6b02933
_journal_year 2017
_chemical_formula_moiety 'C56 H68 Br Cu2 N16, 2(C2 H3 N), 3(Cl O4)'
_chemical_formula_sum 'C60 H74 Br Cl3 Cu2 N18 O12'
_chemical_formula_weight 1552.71
_chemical_name_systematic
; 
 ? 
;
_space_group_IT_number 15
_symmetry_cell_setting monoclinic
_symmetry_space_group_name_Hall '-C 2yc'
_symmetry_space_group_name_H-M 'C 1 2/c 1'
_atom_sites_solution_hydrogens geom
_atom_sites_solution_primary direct
_atom_sites_solution_secondary difmap
_audit_creation_method SHELXL-97
_cell_angle_alpha 90.00
_cell_angle_beta 103.640(2)
_cell_angle_gamma 90.00
_cell_formula_units_Z 4
_cell_length_a 23.9421(17)
_cell_length_b 12.3031(9)
_cell_length_c 23.6249(17)
_cell_measurement_reflns_used 6534
_cell_measurement_temperature 100(2)
_cell_measurement_theta_max 26.354
_cell_measurement_theta_min 2.433
_cell_volume 6762.7(8)
_computing_cell_refinement 'SAINT-Plus Version 6.45 (Bruker, 2001)'
_computing_data_collection 'SMART Version 5.625 (Bruker, 2001)'
_computing_data_reduction 'SAINT-Plus Version 6.45 (Bruker, 2001)'
_computing_molecular_graphics various
_computing_publication_material 'SHELXTL Version 6.14 (Bruker, 2000)'
_computing_structure_refinement 'SHELXL-97 (Sheldrick, 1997)'
_computing_structure_solution 'SHELXS-97 (Sheldrick, 1990)'
_diffrn_ambient_temperature 100(2)
_diffrn_measured_fraction_theta_full 0.999
_diffrn_measured_fraction_theta_max 0.999
_diffrn_measurement_device_type 'Bruker SMART APEX CCD diffractometer'
_diffrn_measurement_method 'omega scans'
_diffrn_radiation_monochromator graphite
_diffrn_radiation_source 'fine-focus sealed tube'
_diffrn_radiation_type MoK\a
_diffrn_radiation_wavelength 0.71073
_diffrn_reflns_av_R_equivalents 0.0573
_diffrn_reflns_av_sigmaI/netI 0.0309
_diffrn_reflns_limit_h_max 29
_diffrn_reflns_limit_h_min -29
_diffrn_reflns_limit_k_max 15
_diffrn_reflns_limit_k_min -15
_diffrn_reflns_limit_l_max 29
_diffrn_reflns_limit_l_min -29
_diffrn_reflns_number 59450
_diffrn_reflns_theta_full 26.39
_diffrn_reflns_theta_max 26.39
_diffrn_reflns_theta_min 1.75
_exptl_absorpt_coefficient_mu 1.412
_exptl_absorpt_correction_T_max 1.0000
_exptl_absorpt_correction_T_min 0.8561
_exptl_absorpt_correction_type multi-scan
_exptl_absorpt_process_details 'SADABS Version 2.05 (Bruker, 2001)'
_exptl_crystal_colour green
_exptl_crystal_density_diffrn 1.525
_exptl_crystal_density_method 'not measured'
_exptl_crystal_description block
_exptl_crystal_F_000 3200
_exptl_crystal_size_max 0.18
_exptl_crystal_size_mid 0.16
_exptl_crystal_size_min 0.12
_refine_diff_density_max 0.720
_refine_diff_density_min -0.390
_refine_diff_density_rms 0.075
_refine_ls_extinction_method none
_refine_ls_goodness_of_fit_ref 1.027
_refine_ls_hydrogen_treatment constr
_refine_ls_matrix_type full
_refine_ls_number_parameters 466
_refine_ls_number_reflns 6919
_refine_ls_number_restraints 10
_refine_ls_restrained_S_all 1.027
_refine_ls_R_factor_all 0.0436
_refine_ls_R_factor_gt 0.0350
_refine_ls_shift/su_max 0.001
_refine_ls_shift/su_mean 0.000
_refine_ls_structure_factor_coef Fsqd
_refine_ls_weighting_details 'calc w=1/[\s^2^(Fo^2^)+(0.0458P)^2^+12.9829P] where P=(Fo^2^+2Fc^2^)/3'
_refine_ls_weighting_scheme calc
_refine_ls_wR_factor_gt 0.0861
_refine_ls_wR_factor_ref 0.0913
_reflns_number_gt 5906
_reflns_number_total 6919
_reflns_threshold_expression >2sigma(I)
_cod_data_source_file ic6b02933_si_001.cif
_cod_data_source_block 14_pa1197ds
_cod_depositor_comments
;
The following automatic conversions were performed:

'_symmetry_cell_setting' value 'Monoclinic' changed to 'monoclinic'
according to
/home/data/users/saulius/crontab/automatic-downloads/rss-feeds/ACS/lib/dictionaries/cif_core.dic
dictionary named 'cif_core.dic' version 2.4.2 from 2011-04-26.

Automatic conversion script
Id: cif_fix_values 4973 2017-02-22 13:04:09Z antanas 
;
_cod_original_sg_symbol_H-M 'C 2/c'
_cod_database_code 4345957

loop_
_symmetry_equiv_pos_as_xyz
'x, y, z'
'-x, y, -z+1/2'
'x+1/2, y+1/2, z'
'-x+1/2, y+1/2, -z+1/2'
'-x, -y, -z'
'x, -y, z-1/2'
'-x+1/2, -y+1/2, -z'
'x+1/2, -y+1/2, z-1/2'

loop_
_atom_site_label
_atom_site_type_symbol
_atom_site_fract_x
_atom_site_fract_y
_atom_site_fract_z
_atom_site_U_iso_or_equiv
_atom_site_adp_type
_atom_site_occupancy
_atom_site_symmetry_multiplicity
_atom_site_calc_flag
_atom_site_refinement_flags
_atom_site_disorder_assembly
_atom_site_disorder_group
Cu1 Cu 0.487911(11) 0.64703(2) 0.426712(12) 0.01358(8) Uani 1 1 d . . .
Br1 Br 0.5000 0.5000 0.5000 0.02075(9) Uani 1 2 d S . .
C1 C 0.35506(9) 0.67202(19) 0.44307(10) 0.0143(4) Uani 1 1 d . . .
H1 H 0.3175 0.7032 0.4466 0.017 Uiso 1 1 calc R . .
C2 C 0.38180(9) 0.36707(18) 0.59069(10) 0.0147(5) Uani 1 1 d . . .
H2 H 0.3459 0.3674 0.6053 0.018 Uiso 1 1 calc R . .
C3 C 0.35257(9) 0.55074(18) 0.45703(10) 0.0133(4) Uani 1 1 d . . .
C4 C 0.32881(9) 0.47754(19) 0.41316(10) 0.0156(5) Uani 1 1 d . . .
H4 H 0.3168 0.5017 0.3740 0.019 Uiso 1 1 calc R . .
C5 C 0.32268(9) 0.36934(19) 0.42671(10) 0.0167(5) Uani 1 1 d . . .
H5 H 0.3063 0.3195 0.3967 0.020 Uiso 1 1 calc R . .
C6 C 0.34018(9) 0.33315(19) 0.48375(10) 0.0157(5) Uani 1 1 d . . .
H6 H 0.3353 0.2591 0.4928 0.019 Uiso 1 1 calc R . .
C7 C 0.36492(9) 0.40552(18) 0.52759(10) 0.0133(4) Uani 1 1 d . . .
C8 C 0.37034(9) 0.51452(18) 0.51425(10) 0.0140(4) Uani 1 1 d . . .
H8 H 0.3863 0.5645 0.5444 0.017 Uiso 1 1 calc R . .
C11 C 0.31613(10) 0.72821(19) 0.33910(10) 0.0174(5) Uani 1 1 d . . .
C12 C 0.33934(10) 0.7355(2) 0.29134(11) 0.0209(5) Uani 1 1 d . . .
H12 H 0.3203 0.7584 0.2533 0.025 Uiso 1 1 calc R . .
C13 C 0.39666(10) 0.7025(2) 0.30985(10) 0.0185(5) Uani 1 1 d . . .
C14 C 0.25640(10) 0.7490(2) 0.34493(11) 0.0233(5) Uani 1 1 d . . .
H14A H 0.2393 0.6807 0.3539 0.035 Uiso 1 1 calc R . .
H14B H 0.2334 0.7786 0.3083 0.035 Uiso 1 1 calc R . .
H14C H 0.2573 0.8013 0.3764 0.035 Uiso 1 1 calc R . .
C15 C 0.44132(10) 0.7009(2) 0.27495(11) 0.0235(5) Uani 1 1 d . . .
H15A H 0.4765 0.7358 0.2972 0.035 Uiso 1 1 calc R . .
H15B H 0.4270 0.7404 0.2384 0.035 Uiso 1 1 calc R . .
H15C H 0.4497 0.6255 0.2664 0.035 Uiso 1 1 calc R . .
C21 C 0.39179(10) 0.78007(18) 0.53401(10) 0.0168(5) Uani 1 1 d . . .
C22 C 0.44496(10) 0.81392(19) 0.56422(11) 0.0194(5) Uani 1 1 d . . .
H22 H 0.4537 0.8506 0.6006 0.023 Uiso 1 1 calc R . .
C23 C 0.48375(10) 0.78412(19) 0.53123(10) 0.0178(5) Uani 1 1 d . . .
C24 C 0.33495(10) 0.7878(2) 0.54985(11) 0.0216(5) Uani 1 1 d . . .
H24A H 0.3089 0.8335 0.5214 0.032 Uiso 1 1 calc R . .
H24B H 0.3403 0.8199 0.5887 0.032 Uiso 1 1 calc R . .
H24C H 0.3184 0.7149 0.5498 0.032 Uiso 1 1 calc R . .
C25 C 0.54712(10) 0.8023(2) 0.54576(12) 0.0243(6) Uani 1 1 d . . .
H25A H 0.5666 0.7347 0.5398 0.036 Uiso 1 1 calc R . .
H25B H 0.5599 0.8249 0.5866 0.036 Uiso 1 1 calc R . .
H25C H 0.5565 0.8593 0.5205 0.036 Uiso 1 1 calc R . .
C31 C 0.38057(10) 0.16860(19) 0.61797(10) 0.0169(5) Uani 1 1 d . . .
C32 C 0.42055(10) 0.08763(19) 0.62446(11) 0.0198(5) Uani 1 1 d . . .
H32 H 0.4168 0.0160 0.6381 0.024 Uiso 1 1 calc R . .
C33 C 0.46817(10) 0.13017(19) 0.60717(11) 0.0183(5) Uani 1 1 d . . .
C34 C 0.32063(10) 0.1681(2) 0.62615(12) 0.0231(5) Uani 1 1 d . . .
H34A H 0.3146 0.2324 0.6485 0.035 Uiso 1 1 calc R . .
H34B H 0.3145 0.1024 0.6474 0.035 Uiso 1 1 calc R . .
H34C H 0.2934 0.1691 0.5880 0.035 Uiso 1 1 calc R . .
C35 C 0.52277(11) 0.0733(2) 0.60538(13) 0.0261(6) Uani 1 1 d . . .
H35A H 0.5196 0.0424 0.5665 0.039 Uiso 1 1 calc R . .
H35B H 0.5299 0.0150 0.6344 0.039 Uiso 1 1 calc R . .
H35C H 0.5547 0.1253 0.6140 0.039 Uiso 1 1 calc R . .
C41 C 0.40908(10) 0.51920(19) 0.66327(10) 0.0160(5) Uani 1 1 d . . .
C42 C 0.45629(10) 0.58462(19) 0.67889(10) 0.0180(5) Uani 1 1 d . . .
H42 H 0.4603 0.6470 0.7033 0.022 Uiso 1 1 calc R . .
C43 C 0.49788(10) 0.54159(19) 0.65182(10) 0.0164(5) Uani 1 1 d . . .
C44 C 0.35231(10) 0.5250(2) 0.67946(11) 0.0220(5) Uani 1 1 d . . .
H44A H 0.3215 0.5332 0.6441 0.033 Uiso 1 1 calc R . .
H44B H 0.3521 0.5874 0.7052 0.033 Uiso 1 1 calc R . .
H44C H 0.3462 0.4580 0.6997 0.033 Uiso 1 1 calc R . .
C45 C 0.55736(10) 0.5826(2) 0.65599(11) 0.0227(5) Uani 1 1 d . . .
H45A H 0.5848 0.5384 0.6840 0.034 Uiso 1 1 calc R . .
H45B H 0.5600 0.6585 0.6690 0.034 Uiso 1 1 calc R . .
H45C H 0.5664 0.5779 0.6177 0.034 Uiso 1 1 calc R . .
N11 N 0.40880(8) 0.67435(16) 0.36607(8) 0.0156(4) Uani 1 1 d . . .
N12 N 0.35885(8) 0.69313(15) 0.38372(8) 0.0142(4) Uani 1 1 d . . .
N21 N 0.45624(8) 0.73236(15) 0.48278(8) 0.0144(4) Uani 1 1 d . . .
N22 N 0.39913(8) 0.73159(15) 0.48461(8) 0.0137(4) Uani 1 1 d . . .
N31 N 0.45829(8) 0.23389(16) 0.59070(9) 0.0168(4) Uani 1 1 d . . .
N32 N 0.40409(8) 0.25650(15) 0.59779(8) 0.0146(4) Uani 1 1 d . . .
N41 N 0.47683(8) 0.45413(15) 0.62045(8) 0.0144(4) Uani 1 1 d . . .
N42 N 0.42207(8) 0.43982(15) 0.62834(8) 0.0134(4) Uani 1 1 d . . .
Cl1 Cl 0.20619(3) 0.47912(5) 0.55816(3) 0.02372(14) Uani 1 1 d D . .
O11 O 0.25127(8) 0.55329(16) 0.55264(8) 0.0307(4) Uani 1 1 d D . .
O12 O 0.23114(9) 0.39021(16) 0.59539(9) 0.0397(5) Uani 1 1 d D . .
O13 O 0.17740(10) 0.43901(17) 0.50208(9) 0.0455(6) Uani 1 1 d D . .
O14 O 0.16590(9) 0.53686(19) 0.58328(10) 0.0431(5) Uani 1 1 d D . .
Cl2 Cl 0.4883(2) 0.88432(11) 0.7445(2) 0.0490(11) Uani 0.50 1 d PD A -1
O21 O 0.5308(3) 0.8248(6) 0.7239(4) 0.0641(19) Uani 0.50 1 d PD A -1
O22 O 0.4863(4) 0.8491(6) 0.8021(2) 0.058(2) Uani 0.50 1 d PD A -1
O23 O 0.4322(2) 0.8616(3) 0.70697(19) 0.0423(11) Uani 0.50 1 d PD A -1
O24 O 0.4986(9) 0.9981(3) 0.7476(10) 0.078(2) Uani 0.50 1 d PD A -1
C51 C 0.28727(17) 0.9848(4) 0.75921(15) 0.0517(10) Uani 1 1 d . . .
C52 C 0.3366(2) 0.9233(5) 0.79179(19) 0.0886(17) Uani 1 1 d . . .
H52A H 0.3668 0.9227 0.7701 0.133 Uiso 1 1 calc R . .
H52B H 0.3248 0.8485 0.7973 0.133 Uiso 1 1 calc R . .
H52C H 0.3514 0.9574 0.8299 0.133 Uiso 1 1 calc R . .
N51 N 0.24898(15) 1.0327(3) 0.73349(13) 0.0584(9) Uani 1 1 d . . .

loop_
_atom_site_aniso_label
_atom_site_aniso_U_11
_atom_site_aniso_U_22
_atom_site_aniso_U_33
_atom_site_aniso_U_23
_atom_site_aniso_U_13
_atom_site_aniso_U_12
Cu1 0.01283(14) 0.01341(15) 0.01582(15) -0.00169(11) 0.00605(11) 0.00052(10)
Br1 0.01805(17) 0.02253(18) 0.02432(19) 0.00667(14) 0.01031(13) 0.00483(13)
C1 0.0124(10) 0.0173(11) 0.0142(11) -0.0005(9) 0.0055(8) 0.0005(9)
C2 0.0126(10) 0.0140(11) 0.0187(12) 0.0002(9) 0.0062(9) 0.0006(8)
C3 0.0088(10) 0.0152(11) 0.0167(11) 0.0002(9) 0.0046(8) 0.0004(8)
C4 0.0112(10) 0.0211(12) 0.0145(11) 0.0013(9) 0.0033(8) -0.0007(9)
C5 0.0109(10) 0.0200(12) 0.0187(12) -0.0057(9) 0.0028(9) -0.0031(9)
C6 0.0113(10) 0.0134(11) 0.0230(12) 0.0002(9) 0.0049(9) -0.0009(8)
C7 0.0071(9) 0.0167(11) 0.0173(11) 0.0003(9) 0.0049(8) 0.0005(8)
C8 0.0109(10) 0.0156(11) 0.0162(11) -0.0025(9) 0.0047(8) -0.0012(8)
C11 0.0165(11) 0.0182(12) 0.0171(12) 0.0006(9) 0.0029(9) 0.0027(9)
C12 0.0192(12) 0.0274(13) 0.0162(12) 0.0021(10) 0.0043(9) 0.0037(10)
C13 0.0201(12) 0.0196(12) 0.0177(12) 0.0002(9) 0.0083(9) 0.0006(9)
C14 0.0162(12) 0.0325(14) 0.0212(13) 0.0005(11) 0.0041(10) 0.0068(10)
C15 0.0199(12) 0.0348(15) 0.0177(12) 0.0016(11) 0.0084(10) 0.0017(11)
C21 0.0211(11) 0.0130(11) 0.0188(12) -0.0009(9) 0.0094(9) 0.0004(9)
C22 0.0235(12) 0.0167(12) 0.0190(12) -0.0050(9) 0.0069(10) 0.0003(10)
C23 0.0195(11) 0.0136(11) 0.0196(12) -0.0030(9) 0.0034(9) 0.0005(9)
C24 0.0231(12) 0.0214(12) 0.0244(13) -0.0038(10) 0.0140(10) -0.0011(10)
C25 0.0173(12) 0.0273(14) 0.0276(14) -0.0109(11) 0.0038(10) -0.0002(10)
C31 0.0188(11) 0.0168(11) 0.0145(11) -0.0001(9) 0.0029(9) -0.0038(9)
C32 0.0218(12) 0.0142(11) 0.0235(13) 0.0024(10) 0.0058(10) -0.0012(9)
C33 0.0191(11) 0.0139(11) 0.0211(12) 0.0004(9) 0.0035(9) 0.0006(9)
C34 0.0198(12) 0.0243(13) 0.0281(14) 0.0022(11) 0.0113(10) -0.0027(10)
C35 0.0229(13) 0.0162(12) 0.0409(16) 0.0038(11) 0.0109(11) 0.0047(10)
C41 0.0178(11) 0.0178(11) 0.0123(11) 0.0011(9) 0.0037(9) 0.0056(9)
C42 0.0196(11) 0.0168(11) 0.0168(12) -0.0028(9) 0.0028(9) 0.0020(9)
C43 0.0174(11) 0.0153(11) 0.0170(11) -0.0006(9) 0.0047(9) 0.0003(9)
C44 0.0177(12) 0.0292(13) 0.0204(13) -0.0054(10) 0.0070(10) 0.0052(10)
C45 0.0196(12) 0.0227(13) 0.0263(13) -0.0076(11) 0.0061(10) -0.0043(10)
N11 0.0118(9) 0.0200(10) 0.0166(10) -0.0005(8) 0.0064(7) 0.0006(8)
N12 0.0131(9) 0.0160(10) 0.0148(10) 0.0010(8) 0.0061(7) 0.0011(7)
N21 0.0121(9) 0.0148(9) 0.0175(10) -0.0010(8) 0.0060(7) -0.0001(7)
N22 0.0131(9) 0.0136(9) 0.0156(10) 0.0000(8) 0.0059(7) 0.0010(7)
N31 0.0134(9) 0.0156(10) 0.0228(11) 0.0007(8) 0.0069(8) 0.0016(8)
N32 0.0135(9) 0.0135(9) 0.0175(10) 0.0011(8) 0.0054(7) 0.0002(7)
N41 0.0123(9) 0.0158(10) 0.0160(10) 0.0004(8) 0.0051(7) -0.0014(7)
N42 0.0126(9) 0.0153(9) 0.0132(9) 0.0002(7) 0.0048(7) 0.0018(7)
Cl1 0.0237(3) 0.0187(3) 0.0259(3) -0.0007(2) 0.0003(2) -0.0018(2)
O11 0.0278(10) 0.0304(11) 0.0333(11) 0.0012(9) 0.0061(8) -0.0080(8)
O12 0.0444(12) 0.0247(10) 0.0428(12) 0.0090(9) -0.0040(10) 0.0014(9)
O13 0.0629(15) 0.0295(11) 0.0327(12) -0.0039(9) -0.0116(10) -0.0124(10)
O14 0.0336(11) 0.0448(13) 0.0556(15) 0.0016(11) 0.0198(10) 0.0042(10)
Cl2 0.104(4) 0.0212(6) 0.019(2) -0.0007(8) 0.009(2) -0.0023(9)
O21 0.057(4) 0.062(5) 0.084(6) -0.019(4) 0.037(4) 0.000(3)
O22 0.105(6) 0.044(4) 0.020(3) 0.001(2) 0.006(3) 0.010(3)
O23 0.060(3) 0.030(2) 0.034(2) 0.0047(18) 0.005(2) 0.005(2)
O24 0.139(5) 0.028(2) 0.046(3) 0.007(6) -0.024(3) -0.040(7)
C51 0.052(2) 0.078(3) 0.0292(18) -0.0214(18) 0.0171(16) -0.028(2)
C52 0.066(3) 0.147(5) 0.051(3) -0.026(3) 0.011(2) 0.020(3)
N51 0.060(2) 0.082(2) 0.0350(17) -0.0126(16) 0.0136(15) -0.0290(19)

loop_
_atom_type_symbol
_atom_type_description
_atom_type_scat_dispersion_real
_atom_type_scat_dispersion_imag
_atom_type_scat_source
C C 0.0033 0.0016 'International Tables Vol C Tables 4.2.6.8 and 6.1.1.4'
H H 0.0000 0.0000 'International Tables Vol C Tables 4.2.6.8 and 6.1.1.4'
N N 0.0061 0.0033 'International Tables Vol C Tables 4.2.6.8 and 6.1.1.4'
O O 0.0106 0.0060 'International Tables Vol C Tables 4.2.6.8 and 6.1.1.4'
Cl Cl 0.1484 0.1585 'International Tables Vol C Tables 4.2.6.8 and 6.1.1.4'
Cu Cu 0.3201 1.2651 'International Tables Vol C Tables 4.2.6.8 and 6.1.1.4'
Br Br -0.2901 2.4595 'International Tables Vol C Tables 4.2.6.8 and 6.1.1.4'

loop_
_geom_angle_atom_site_label_1
_geom_angle_atom_site_label_2
_geom_angle_atom_site_label_3
_geom_angle
_geom_angle_site_symmetry_1
_geom_angle_site_symmetry_3
N21 Cu1 N41 171.77(8) . 5_666
N21 Cu1 N31 96.49(8) . 5_666
N41 Cu1 N31 88.00(8) 5_666 5_666
N21 Cu1 N11 86.89(8) . .
N41 Cu1 N11 98.67(8) 5_666 .
N31 Cu1 N11 104.75(8) 5_666 .
N21 Cu1 Br1 85.38(6) . .
N41 Cu1 Br1 86.53(6) 5_666 .
N31 Cu1 Br1 133.31(6) 5_666 .
N11 Cu1 Br1 121.92(5) . .
Cu1 Br1 Cu1 179.996(1) 5_666 .
N12 C1 N22 111.14(18) . .
N12 C1 C3 113.40(18) . .
N22 C1 C3 113.80(18) . .
N12 C1 H1 105.9 . .
N22 C1 H1 105.9 . .
C3 C1 H1 105.9 . .
N42 C2 N32 109.40(17) . .
N42 C2 C7 113.04(18) . .
N32 C2 C7 114.07(19) . .
N42 C2 H2 106.6 . .
N32 C2 H2 106.6 . .
C7 C2 H2 106.6 . .
C4 C3 C8 119.7(2) . .
C4 C3 C1 120.0(2) . .
C8 C3 C1 120.2(2) . .
C5 C4 C3 119.8(2) . .
C5 C4 H4 120.1 . .
C3 C4 H4 120.1 . .
C4 C5 C6 120.6(2) . .
C4 C5 H5 119.7 . .
C6 C5 H5 119.7 . .
C5 C6 C7 119.8(2) . .
C5 C6 H6 120.1 . .
C7 C6 H6 120.1 . .
C6 C7 C8 119.7(2) . .
C6 C7 C2 119.9(2) . .
C8 C7 C2 120.2(2) . .
C7 C8 C3 120.4(2) . .
C7 C8 H8 119.8 . .
C3 C8 H8 119.8 . .
N12 C11 C12 106.4(2) . .
N12 C11 C14 123.2(2) . .
C12 C11 C14 130.4(2) . .
C11 C12 C13 106.4(2) . .
C11 C12 H12 126.8 . .
C13 C12 H12 126.8 . .
N11 C13 C12 110.7(2) . .
N11 C13 C15 121.9(2) . .
C12 C13 C15 127.4(2) . .
C11 C14 H14A 109.5 . .
C11 C14 H14B 109.5 . .
H14A C14 H14B 109.5 . .
C11 C14 H14C 109.5 . .
H14A C14 H14C 109.5 . .
H14B C14 H14C 109.5 . .
C13 C15 H15A 109.5 . .
C13 C15 H15B 109.5 . .
H15A C15 H15B 109.5 . .
C13 C15 H15C 109.5 . .
H15A C15 H15C 109.5 . .
H15B C15 H15C 109.5 . .
N22 C21 C22 106.8(2) . .
N22 C21 C24 123.5(2) . .
C22 C21 C24 129.7(2) . .
C21 C22 C23 106.8(2) . .
C21 C22 H22 126.6 . .
C23 C22 H22 126.6 . .
N21 C23 C22 110.1(2) . .
N21 C23 C25 122.5(2) . .
C22 C23 C25 127.4(2) . .
C21 C24 H24A 109.5 . .
C21 C24 H24B 109.5 . .
H24A C24 H24B 109.5 . .
C21 C24 H24C 109.5 . .
H24A C24 H24C 109.5 . .
H24B C24 H24C 109.5 . .
C23 C25 H25A 109.5 . .
C23 C25 H25B 109.5 . .
H25A C25 H25B 109.5 . .
C23 C25 H25C 109.5 . .
H25A C25 H25C 109.5 . .
H25B C25 H25C 109.5 . .
N32 C31 C32 106.4(2) . .
N32 C31 C34 122.7(2) . .
C32 C31 C34 130.7(2) . .
C31 C32 C33 107.0(2) . .
C31 C32 H32 126.5 . .
C33 C32 H32 126.5 . .
N31 C33 C32 109.9(2) . .
N31 C33 C35 122.3(2) . .
C32 C33 C35 127.8(2) . .
C31 C34 H34A 109.5 . .
C31 C34 H34B 109.5 . .
H34A C34 H34B 109.5 . .
C31 C34 H34C 109.5 . .
H34A C34 H34C 109.5 . .
H34B C34 H34C 109.5 . .
C33 C35 H35A 109.5 . .
C33 C35 H35B 109.5 . .
H35A C35 H35B 109.5 . .
C33 C35 H35C 109.5 . .
H35A C35 H35C 109.5 . .
H35B C35 H35C 109.5 . .
N42 C41 C42 107.1(2) . .
N42 C41 C44 122.6(2) . .
C42 C41 C44 130.2(2) . .
C41 C42 C43 106.5(2) . .
C41 C42 H42 126.7 . .
C43 C42 H42 126.7 . .
N41 C43 C42 109.9(2) . .
N41 C43 C45 122.6(2) . .
C42 C43 C45 127.5(2) . .
C41 C44 H44A 109.5 . .
C41 C44 H44B 109.5 . .
H44A C44 H44B 109.5 . .
C41 C44 H44C 109.5 . .
H44A C44 H44C 109.5 . .
H44B C44 H44C 109.5 . .
C43 C45 H45A 109.5 . .
C43 C45 H45B 109.5 . .
H45A C45 H45B 109.5 . .
C43 C45 H45C 109.5 . .
H45A C45 H45C 109.5 . .
H45B C45 H45C 109.5 . .
C13 N11 N12 104.88(18) . .
C13 N11 Cu1 131.64(15) . .
N12 N11 Cu1 121.67(14) . .
C11 N12 N11 111.61(18) . .
C11 N12 C1 127.01(19) . .
N11 N12 C1 121.34(18) . .
C23 N21 N22 105.55(18) . .
C23 N21 Cu1 129.51(15) . .
N22 N21 Cu1 123.90(14) . .
C21 N22 N21 110.75(18) . .
C21 N22 C1 125.40(18) . .
N21 N22 C1 123.25(18) . .
C33 N31 N32 105.33(18) . .
C33 N31 Cu1 131.41(16) . 5_666
N32 N31 Cu1 122.28(14) . 5_666
C31 N32 N31 111.30(18) . .
C31 N32 C2 127.87(19) . .
N31 N32 C2 120.36(18) . .
C43 N41 N42 105.93(18) . .
C43 N41 Cu1 131.37(15) . 5_666
N42 N41 Cu1 122.64(14) . 5_666
C41 N42 N41 110.53(18) . .
C41 N42 C2 126.79(18) . .
N41 N42 C2 120.68(17) . .
O13 Cl1 O14 109.28(14) . .
O13 Cl1 O12 110.08(13) . .
O14 Cl1 O12 110.21(14) . .
O13 Cl1 O11 110.01(13) . .
O14 Cl1 O11 108.33(13) . .
O12 Cl1 O11 108.90(12) . .
O24 Cl2 O21 113.3(10) . .
O24 Cl2 O22 107.0(10) . .
O21 Cl2 O22 110.7(4) . .
O24 Cl2 O23 110.2(9) . .
O21 Cl2 O23 108.9(5) . .
O22 Cl2 O23 106.6(5) . .
N51 C51 C52 179.5(4) . .
C51 C52 H52A 109.5 . .
C51 C52 H52B 109.5 . .
H52A C52 H52B 109.5 . .
C51 C52 H52C 109.5 . .
H52A C52 H52C 109.5 . .
H52B C52 H52C 109.5 . .

loop_
_geom_bond_atom_site_label_1
_geom_bond_atom_site_label_2
_geom_bond_distance
_geom_bond_site_symmetry_2
Cu1 N21 1.9762(19) .
Cu1 N41 1.9867(19) 5_666
Cu1 N31 2.0555(19) 5_666
Cu1 N11 2.1151(19) .
Cu1 Br1 2.4733(3) .
Br1 Cu1 2.4733(3) 5_666
C1 N12 1.450(3) .
C1 N22 1.458(3) .
C1 C3 1.532(3) .
C1 H1 1.0000 .
C2 N42 1.455(3) .
C2 N32 1.456(3) .
C2 C7 1.525(3) .
C2 H2 1.0000 .
C3 C4 1.389(3) .
C3 C8 1.391(3) .
C4 C5 1.385(3) .
C4 H4 0.9500 .
C5 C6 1.387(3) .
C5 H5 0.9500 .
C6 C7 1.388(3) .
C6 H6 0.9500 .
C7 C8 1.391(3) .
C8 H8 0.9500 .
C11 N12 1.355(3) .
C11 C12 1.373(3) .
C11 C14 1.491(3) .
C12 C13 1.399(3) .
C12 H12 0.9500 .
C13 N11 1.337(3) .
C13 C15 1.496(3) .
C14 H14A 0.9800 .
C14 H14B 0.9800 .
C14 H14C 0.9800 .
C15 H15A 0.9800 .
C15 H15B 0.9800 .
C15 H15C 0.9800 .
C21 N22 1.358(3) .
C21 C22 1.369(3) .
C21 C24 1.497(3) .
C22 C23 1.395(3) .
C22 H22 0.9500 .
C23 N21 1.339(3) .
C23 C25 1.491(3) .
C24 H24A 0.9800 .
C24 H24B 0.9800 .
C24 H24C 0.9800 .
C25 H25A 0.9800 .
C25 H25B 0.9800 .
C25 H25C 0.9800 .
C31 N32 1.357(3) .
C31 C32 1.365(3) .
C31 C34 1.492(3) .
C32 C33 1.400(3) .
C32 H32 0.9500 .
C33 N31 1.339(3) .
C33 C35 1.492(3) .
C34 H34A 0.9800 .
C34 H34B 0.9800 .
C34 H34C 0.9800 .
C35 H35A 0.9800 .
C35 H35B 0.9800 .
C35 H35C 0.9800 .
C41 N42 1.361(3) .
C41 C42 1.366(3) .
C41 C44 1.498(3) .
C42 C43 1.408(3) .
C42 H42 0.9500 .
C43 N41 1.336(3) .
C43 C45 1.492(3) .
C44 H44A 0.9800 .
C44 H44B 0.9800 .
C44 H44C 0.9800 .
C45 H45A 0.9800 .
C45 H45B 0.9800 .
C45 H45C 0.9800 .
N11 N12 1.376(2) .
N21 N22 1.378(2) .
N31 N32 1.376(3) .
N31 Cu1 2.0556(19) 5_666
N41 N42 1.378(2) .
N41 Cu1 1.9867(19) 5_666
Cl1 O13 1.429(2) .
Cl1 O14 1.434(2) .
Cl1 O12 1.442(2) .
Cl1 O11 1.4425(19) .
Cl2 O24 1.420(4) .
Cl2 O21 1.429(8) .
Cl2 O22 1.440(9) .
Cl2 O23 1.452(6) .
C51 N51 1.138(5) .
C51 C52 1.460(6) .
C52 H52A 0.9800 .
C52 H52B 0.9800 .
C52 H52C 0.9800 .

loop_
_geom_torsion_atom_site_label_1
_geom_torsion_atom_site_label_2
_geom_torsion_atom_site_label_3
_geom_torsion_atom_site_label_4
_geom_torsion
_geom_torsion_site_symmetry_1
_geom_torsion_site_symmetry_4
N12 C1 C3 C4 -28.8(3) . .
N22 C1 C3 C4 -157.17(19) . .
N12 C1 C3 C8 155.67(19) . .
N22 C1 C3 C8 27.3(3) . .
C8 C3 C4 C5 0.4(3) . .
C1 C3 C4 C5 -175.1(2) . .
C3 C4 C5 C6 -0.1(3) . .
C4 C5 C6 C7 -1.0(3) . .
C5 C6 C7 C8 2.0(3) . .
C5 C6 C7 C2 177.33(19) . .
N42 C2 C7 C6 162.33(19) . .
N32 C2 C7 C6 36.5(3) . .
N42 C2 C7 C8 -22.3(3) . .
N32 C2 C7 C8 -148.2(2) . .
C6 C7 C8 C3 -1.8(3) . .
C2 C7 C8 C3 -177.10(19) . .
C4 C3 C8 C7 0.6(3) . .
C1 C3 C8 C7 176.09(19) . .
N12 C11 C12 C13 0.5(3) . .
C14 C11 C12 C13 -177.5(3) . .
C11 C12 C13 N11 0.9(3) . .
C11 C12 C13 C15 -176.8(2) . .
N22 C21 C22 C23 0.0(3) . .
C24 C21 C22 C23 178.0(2) . .
C21 C22 C23 N21 -0.9(3) . .
C21 C22 C23 C25 -179.5(2) . .
N32 C31 C32 C33 -0.4(3) . .
C34 C31 C32 C33 175.8(2) . .
C31 C32 C33 N31 0.2(3) . .
C31 C32 C33 C35 -179.0(2) . .
N42 C41 C42 C43 0.2(3) . .
C44 C41 C42 C43 179.4(2) . .
C41 C42 C43 N41 0.6(3) . .
C41 C42 C43 C45 -178.9(2) . .
C12 C13 N11 N12 -1.9(3) . .
C15 C13 N11 N12 176.0(2) . .
C12 C13 N11 Cu1 -166.26(17) . .
C15 C13 N11 Cu1 11.6(4) . .
N21 Cu1 N11 C13 136.0(2) . .
N41 Cu1 N11 C13 -50.1(2) 5_666 .
N31 Cu1 N11 C13 40.1(2) 5_666 .
Br1 Cu1 N11 C13 -141.44(19) . .
N21 Cu1 N11 N12 -26.24(17) . .
N41 Cu1 N11 N12 147.65(16) 5_666 .
N31 Cu1 N11 N12 -122.14(16) 5_666 .
Br1 Cu1 N11 N12 56.35(18) . .
C12 C11 N12 N11 -1.7(3) . .
C14 C11 N12 N11 176.5(2) . .
C12 C11 N12 C1 -179.4(2) . .
C14 C11 N12 C1 -1.2(4) . .
C13 N11 N12 C11 2.2(3) . .
Cu1 N11 N12 C11 168.57(15) . .
C13 N11 N12 C1 -180.0(2) . .
Cu1 N11 N12 C1 -13.6(3) . .
N22 C1 N12 C11 -126.2(2) . .
C3 C1 N12 C11 104.1(3) . .
N22 C1 N12 N11 56.3(3) . .
C3 C1 N12 N11 -73.4(2) . .
C22 C23 N21 N22 1.3(3) . .
C25 C23 N21 N22 -180.0(2) . .
C22 C23 N21 Cu1 -167.20(17) . .
C25 C23 N21 Cu1 11.6(3) . .
N31 Cu1 N21 C23 -54.5(2) 5_666 .
N11 Cu1 N21 C23 -159.0(2) . .
Br1 Cu1 N21 C23 78.6(2) . .
N31 Cu1 N21 N22 138.89(17) 5_666 .
N11 Cu1 N21 N22 34.39(17) . .
Br1 Cu1 N21 N22 -88.00(16) . .
C22 C21 N22 N21 0.8(3) . .
C24 C21 N22 N21 -177.3(2) . .
C22 C21 N22 C1 172.1(2) . .
C24 C21 N22 C1 -6.0(3) . .
C23 N21 N22 C21 -1.3(2) . .
Cu1 N21 N22 C21 168.03(15) . .
C23 N21 N22 C1 -172.8(2) . .
Cu1 N21 N22 C1 -3.5(3) . .
N12 C1 N22 C21 141.3(2) . .
C3 C1 N22 C21 -89.2(3) . .
N12 C1 N22 N21 -48.4(3) . .
C3 C1 N22 N21 81.1(2) . .
C32 C33 N31 N32 0.1(3) . .
C35 C33 N31 N32 179.3(2) . .
C32 C33 N31 Cu1 168.63(17) . 5_666
C35 C33 N31 Cu1 -12.1(4) . 5_666
C32 C31 N32 N31 0.4(3) . .
C34 C31 N32 N31 -176.1(2) . .
C32 C31 N32 C2 -171.6(2) . .
C34 C31 N32 C2 11.8(4) . .
C33 N31 N32 C31 -0.3(3) . .
Cu1 N31 N32 C31 -170.17(15) 5_666 .
C33 N31 N32 C2 172.4(2) . .
Cu1 N31 N32 C2 2.6(3) 5_666 .
N42 C2 N32 C31 117.3(2) . .
C7 C2 N32 C31 -115.0(2) . .
N42 C2 N32 N31 -54.1(3) . .
C7 C2 N32 N31 73.6(2) . .
C42 C43 N41 N42 -1.1(2) . .
C45 C43 N41 N42 178.4(2) . .
C42 C43 N41 Cu1 -178.35(16) . 5_666
C45 C43 N41 Cu1 1.2(3) . 5_666
C42 C41 N42 N41 -0.9(3) . .
C44 C41 N42 N41 179.8(2) . .
C42 C41 N42 C2 -164.8(2) . .
C44 C41 N42 C2 16.0(3) . .
C43 N41 N42 C41 1.3(2) . .
Cu1 N41 N42 C41 178.81(15) 5_666 .
C43 N41 N42 C2 166.27(19) . .
Cu1 N41 N42 C2 -16.2(3) 5_666 .
N32 C2 N42 C41 -134.7(2) . .
C7 C2 N42 C41 97.0(3) . .
N32 C2 N42 N41 63.0(2) . .
C7 C2 N42 N41 -65.3(2) . .
